data_7707595
loop_
_publ_author_name
'Pitarch-Jarque, Javier'
'Jim\'enez, Hermas R'
'Kalenius, Elina'
'Blasco, Salvador'
'Lopera, Alberto'
'Clares, M. Paz'
'Rissanen, Kari'
'Garc\'ia-Espa\~na, Enrique'

_publ_section_title
;
 Selective encapsulation of a chloride anion in a 1<i>H</i>-pyrazole
 Cu<sup>2+</sup> metallocage.
;
_journal_issue 26
_journal_name_full 'Dalton transactions (Cambridge, England : 2003)'
_journal_page_first 9010
_journal_page_last 9015
_journal_paper_doi 10.1039/d1dt01302e
_journal_volume 50
_journal_year 2021
_chemical_formula_moiety '5.33(I0.75), C40 H60 Cu4 N16, 4(Cu0.25 I0.75), 2(Cl0.5 O2)'
_chemical_formula_sum 'C40 H60 Cl Cu5 I7 N16 O4'
_chemical_formula_weight 2070.49
_space_group_crystal_system orthorhombic
_space_group_IT_number 71
_space_group_name_Hall '-I 2 2'
_space_group_name_H-M_alt 'I m m m'
_atom_sites_solution_hydrogens geom
_audit_creation_date 2020-09-24
_audit_creation_method
;
Olex2 1.2
(compiled May 29 2018 13:30:08 for OlexSys, GUI svn.r5506)
;
_audit_update_record
;
2020-10-02 deposited with the CCDC.	2021-06-02 downloaded from the CCDC.
;
_cell_angle_alpha 90
_cell_angle_beta 90
_cell_angle_gamma 90
_cell_formula_units_Z 2
_cell_length_a 20.5739(9)
_cell_length_b 14.4716(5)
_cell_length_c 11.8083(4)
_cell_measurement_reflns_used 2409
_cell_measurement_temperature 291.0(2)
_cell_measurement_theta_max 23.6490
_cell_measurement_theta_min 3.8390
_cell_volume 3515.8(2)
_computing_cell_refinement
;
CrysAlisPro, Agilent Technologies,
Version 1.171.37.33 (release 27-03-2014 CrysAlis171 .NET)
(compiled Mar 27 2014,17:12:48)
;
_computing_data_collection
;
CrysAlisPro, Agilent Technologies,
Version 1.171.37.33 (release 27-03-2014 CrysAlis171 .NET)
(compiled Mar 27 2014,17:12:48)
;
_computing_data_reduction
;
CrysAlisPro, Agilent Technologies,
Version 1.171.37.33 (release 27-03-2014 CrysAlis171 .NET)
(compiled Mar 27 2014,17:12:48)
;
_computing_molecular_graphics 'Olex2 (Dolomanov et al., 2009)'
_computing_publication_material 'Olex2 (Dolomanov et al., 2009)'
_computing_structure_refinement 'ShelXL (Sheldrick, 2015)'
_computing_structure_solution 'ShelXT (Sheldrick, 2015)'
_diffrn_ambient_temperature 291.0(2)
_diffrn_detector_area_resol_mean 16.0267
_diffrn_detector_type Sapphire3
_diffrn_measured_fraction_theta_full 0.997
_diffrn_measured_fraction_theta_max 0.905
_diffrn_measurement_device 'four-circle diffractometer'
_diffrn_measurement_device_type 'SuperNova, Single source at offset, Sapphire3'
_diffrn_radiation_type MoK\a
_diffrn_radiation_wavelength 0.71073
_diffrn_reflns_av_R_equivalents 0.0332
_diffrn_reflns_av_unetI/netI 0.0347
_diffrn_reflns_Laue_measured_fraction_full 0.997
_diffrn_reflns_Laue_measured_fraction_max 0.905
_diffrn_reflns_limit_h_max 27
_diffrn_reflns_limit_h_min -26
_diffrn_reflns_limit_k_max 17
_diffrn_reflns_limit_k_min -20
_diffrn_reflns_limit_l_max 16
_diffrn_reflns_limit_l_min -16
_diffrn_reflns_number 9900
_diffrn_reflns_point_group_measured_fraction_full 0.997
_diffrn_reflns_point_group_measured_fraction_max 0.905
_diffrn_reflns_theta_full 25.242
_diffrn_reflns_theta_max 30.004
_diffrn_reflns_theta_min 3.287
_exptl_absorpt_coefficient_mu 4.644
_exptl_absorpt_correction_T_max 1.00000
_exptl_absorpt_correction_T_min 0.89195
_exptl_absorpt_correction_type multi-scan
_exptl_absorpt_process_details
;
CrysAlisPro, Agilent Technologies,
Version 1.171.37.33 (release 27-03-2014 CrysAlis171 .NET)
(compiled Mar 27 2014,17:12:48)
Empirical absorption correction using spherical harmonics,
 implemented in SCALE3 ABSPACK scaling algorithm.
;
_exptl_crystal_colour brown
_exptl_crystal_colour_primary brown
_exptl_crystal_density_diffrn 1.956
_exptl_crystal_description block
_exptl_crystal_F_000 1954
_exptl_crystal_size_max 0.2
_exptl_crystal_size_mid 0.1
_exptl_crystal_size_min 0.1
_refine_diff_density_max 0.826
_refine_diff_density_min -1.130
_refine_diff_density_rms 0.125
_refine_ls_extinction_method none
_refine_ls_goodness_of_fit_ref 1.033
_refine_ls_hydrogen_treatment constr
_refine_ls_matrix_type full
_refine_ls_number_parameters 116
_refine_ls_number_reflns 2586
_refine_ls_number_restraints 0
_refine_ls_restrained_S_all 1.033
_refine_ls_R_factor_all 0.0904
_refine_ls_R_factor_gt 0.0553
_refine_ls_shift/su_max 0.000
_refine_ls_shift/su_mean 0.000
_refine_ls_structure_factor_coef Fsqd
_refine_ls_weighting_details 'w=1/[\s^2^(Fo^2^)+(0.0985P)^2^+2.9250P] where P=(Fo^2^+2Fc^2^)/3'
_refine_ls_weighting_scheme calc
_refine_ls_wR_factor_gt 0.1623
_refine_ls_wR_factor_ref 0.1925
_reflns_Friedel_coverage 0.000
_reflns_number_gt 1536
_reflns_number_total 2586
_reflns_threshold_expression 'I > 2\s(I)'
_cod_data_source_file d1dt01302e2.cif
_cod_data_source_block CuBOX_I
_cod_depositor_comments 'Adding full bibliography for 7707593--7707596.cif.'
_cod_database_code 7707595
_shelx_shelxl_version_number 2018/3
_shelx_space_group_comment
;
The symmetry employed for this shelxl refinement is uniquely defined
by the following loop, which should always be used as a source of
symmetry information in preference to the above space-group names.
They are only intended as comments.
;
_shelx_estimated_absorpt_t_max 0.654
_shelx_estimated_absorpt_t_min 0.457
_olex2_refinement_description
;
1. Fixed Uiso
 At 1.2 times of:
  All C(H) groups, All C(H,H) groups
2. Rigid bond restraints
 Cu1
 with sigma for 1-2 distances of 0.005 and sigma for 1-3 distances of 0.005
3. Others
 Fixed Sof: I2(0.25) I3(0.125) Cu2(0.125) I1(0.125) Cl1(0.125) O2(0.25) O1(0.25)
4.a Secondary CH2 refined with riding coordinates:
 C5(H5A,H5B), C6(H6A,H6B), C4(H4A,H4B), C3(H3A,H3B)
4.b Aromatic/amide H refined with riding coordinates:
 C1(H1)
;
_olex2_submission_special_instructions 'No special instructions were received'

loop_
_space_group_symop_operation_xyz
'x, y, z'
'-x, -y, z'
'x, -y, -z'
'-x, y, -z'
'x+1/2, y+1/2, z+1/2'
'-x+1/2, -y+1/2, z+1/2'
'x+1/2, -y+1/2, -z+1/2'
'-x+1/2, y+1/2, -z+1/2'
'-x, -y, -z'
'x, y, -z'
'-x, y, z'
'x, -y, z'
'-x+1/2, -y+1/2, -z+1/2'
'x+1/2, y+1/2, -z+1/2'
'-x+1/2, y+1/2, z+1/2'
'x+1/2, -y+1/2, z+1/2'

loop_
_atom_site_label
_atom_site_type_symbol
_atom_site_fract_x
_atom_site_fract_y
_atom_site_fract_z
_atom_site_U_iso_or_equiv
_atom_site_adp_type
_atom_site_occupancy
_atom_site_site_symmetry_order
_atom_site_calc_flag
_atom_site_refinement_flags_posn
_atom_site_refinement_flags_adp
_atom_site_refinement_flags_occupancy
_atom_site_disorder_assembly
_atom_site_disorder_group
I5 I 0.500000 0.000000 0.000000 0.0804(4) Uani 1 8 d S T P . .
Cu1 Cu 0.40457(4) 0.23756(6) 0.500000 0.0530(3) Uani 1 2 d S TU P . .
I2 I 0.31392(7) 0.34879(11) 0.000000 0.0684(4) Uani 0.5 2 d S T P A 1
I3 I 0.13195(12) 0.500000 0.000000 0.0819(7) Uani 0.5 4 d S T P A 1
I4 I 0.35998(8) 0.000000 0.000000 0.1608(7) Uani 1 4 d S T P . .
Cu2 Cu 0.25508(16) 0.500000 0.000000 0.0713(8) Uani 0.5 4 d S T P A 1
N2 N 0.3412(3) 0.2392(3) 0.3652(5) 0.0740(14) Uani 1 1 d . . . . .
C2 C 0.4455(3) 0.2186(3) 0.2742(4) 0.0599(14) Uani 1 1 d . . . . .
C5 C 0.3522(3) 0.4105(4) 0.3351(5) 0.0632(14) Uani 1 1 d . . . . .
H5A H 0.379173 0.402989 0.268339 0.076 Uiso 1 1 calc R . . . .
H5B H 0.380335 0.413780 0.400821 0.076 Uiso 1 1 calc R . . . .
C1 C 0.500000 0.2093(6) 0.2033(6) 0.080(3) Uani 1 2 d S T P . .
H1 H 0.500000 0.199106 0.125586 0.096 Uiso 1 2 calc RS T P . .
C6 C 0.3119(4) 0.500000 0.3252(7) 0.068(2) Uani 1 2 d S T P . .
H6A H 0.289642 0.500000 0.252768 0.082 Uiso 1 2 calc RS T P . .
H6B H 0.279030 0.500000 0.384058 0.082 Uiso 1 2 calc RS T P . .
C4 C 0.3068(3) 0.3296(4) 0.3462(6) 0.0752(17) Uani 1 1 d . . . . .
H4A H 0.280782 0.324918 0.277856 0.090 Uiso 1 1 calc R . . . .
H4B H 0.277416 0.340723 0.408986 0.090 Uiso 1 1 calc R . . . .
C3 C 0.3765(4) 0.2074(5) 0.2609(6) 0.089(2) Uani 1 1 d . . . . .
H3A H 0.366652 0.142861 0.246789 0.107 Uiso 1 1 calc R . . . .
H3B H 0.361840 0.242934 0.196072 0.107 Uiso 1 1 calc R . . . .
N1 N 0.4675(2) 0.2350(2) 0.3805(3) 0.0475(9) Uani 1 1 d . . . . .
I1 I 0.28570(17) 0.3776(2) 0.000000 0.0813(9) Uani 0.25 2 d S T P B 2
Cl1 Cl 0.4006(6) 0.000000 0.500000 0.115(4) Uani 0.5 4 d S T P C 2
O2 O 0.4567(10) 0.000000 0.382(3) 0.163(8) Uani 0.5 2 d S T P C 2
O1 O 0.3571(12) 0.0813(19) 0.500000 0.210(13) Uani 0.5 2 d S T P C 2

loop_
_atom_site_aniso_label
_atom_site_aniso_U_11
_atom_site_aniso_U_22
_atom_site_aniso_U_33
_atom_site_aniso_U_23
_atom_site_aniso_U_13
_atom_site_aniso_U_12
I5 0.1134(11) 0.0530(6) 0.0747(7) 0.000 0.000 0.000
Cu1 0.0503(6) 0.0492(5) 0.0597(5) 0.000 0.000 0.0003(4)
I2 0.0659(9) 0.0734(9) 0.0661(7) 0.000 0.000 0.0148(7)
I3 0.0573(13) 0.0444(10) 0.1442(19) 0.000 0.000 0.000
I4 0.0972(10) 0.1557(14) 0.230(2) 0.000 0.000 0.000
Cu2 0.0693(18) 0.0699(16) 0.0748(17) 0.000 0.000 0.000
N2 0.067(3) 0.059(3) 0.096(4) -0.003(3) -0.033(3) 0.000(2)
C2 0.082(4) 0.047(3) 0.050(2) -0.006(2) -0.014(3) -0.001(3)
C5 0.059(3) 0.060(3) 0.070(3) 0.005(3) -0.011(3) -0.002(3)
C1 0.138(9) 0.059(4) 0.044(4) -0.008(4) 0.000 0.000
C6 0.061(5) 0.072(5) 0.072(5) 0.000 -0.008(4) 0.000
C4 0.067(4) 0.058(3) 0.101(5) 0.011(3) -0.020(3) -0.005(3)
C3 0.107(5) 0.064(4) 0.096(5) -0.024(3) -0.047(4) -0.004(4)
N1 0.058(2) 0.0380(16) 0.0464(18) -0.0028(15) -0.0064(17) 0.0000(17)
I1 0.076(2) 0.079(2) 0.0885(18) 0.000 0.000 -0.0183(17)
Cl1 0.076(6) 0.059(5) 0.211(13) 0.000 0.000 0.000
O2 0.135(15) 0.090(10) 0.26(3) 0.000 0.034(17) 0.000
O1 0.13(2) 0.155(19) 0.35(4) 0.000 0.000 -0.073(17)

loop_
_atom_type_symbol
_atom_type_description
_atom_type_scat_dispersion_real
_atom_type_scat_dispersion_imag
_atom_type_scat_source
C C 0.0033 0.0016 'International Tables Vol C Tables 4.2.6.8 and 6.1.1.4'
H H 0.0000 0.0000 'International Tables Vol C Tables 4.2.6.8 and 6.1.1.4'
Cl Cl 0.1484 0.1585 'International Tables Vol C Tables 4.2.6.8 and 6.1.1.4'
Cu Cu 0.3201 1.2651 'International Tables Vol C Tables 4.2.6.8 and 6.1.1.4'
I I -0.4742 1.8119 'International Tables Vol C Tables 4.2.6.8 and 6.1.1.4'
N N 0.0061 0.0033 'International Tables Vol C Tables 4.2.6.8 and 6.1.1.4'
O O 0.0106 0.0060 'International Tables Vol C Tables 4.2.6.8 and 6.1.1.4'

loop_
_geom_angle_atom_site_label_1
_geom_angle_atom_site_label_2
_geom_angle_atom_site_label_3
_geom_angle
_geom_angle_site_symmetry_1
_geom_angle_site_symmetry_3
_geom_angle_publ_flag
I4 I5 I4 180.0 . 9_655 ?
N2 Cu1 N2 101.4(3) 10_556 . ?
N1 Cu1 N2 176.7(2) . 10_556 ?
N1 Cu1 N2 176.7(2) 10_556 . ?
N1 Cu1 N2 81.9(2) 10_556 10_556 ?
N1 Cu1 N2 81.9(2) . . ?
N1 Cu1 N1 94.9(2) . 10_556 ?
I2 Cu2 I2 122.10(15) 3_565 . ?
I2 Cu2 I3 118.95(8) 3_565 . ?
I2 Cu2 I3 118.95(8) . . ?
C4 N2 Cu1 115.1(4) . . ?
C3 N2 Cu1 109.0(4) . . ?
C3 N2 C4 111.8(5) . . ?
C1 C2 C3 135.4(5) . . ?
N1 C2 C1 107.6(5) . . ?
N1 C2 C3 116.8(5) . . ?
C4 C5 C6 109.1(5) . . ?
C2 C1 C2 105.8(6) . 11_655 ?
C5 C6 C5 114.3(6) 12_565 . ?
C5 C4 N2 113.4(5) . . ?
C2 C3 N2 110.7(5) . . ?
C2 N1 Cu1 117.3(4) . . ?
N1 N1 Cu1 132.54(11) 11_655 . ?
N1 N1 C2 109.5(3) 11_655 . ?
O1 Cl1 O2 112.7(6) 3_556 . ?
O1 Cl1 O2 112.7(6) . . ?
O1 Cl1 O1 105.5(18) . 3_556 ?
O2 O2 Cl1 129.6(9) 2_655 . ?

loop_
_geom_bond_atom_site_label_1
_geom_bond_atom_site_label_2
_geom_bond_distance
_geom_bond_site_symmetry_2
_geom_bond_publ_flag
I5 I4 2.8808(16) . ?
I5 I4 2.8809(16) 9_655 ?
Cu1 N2 2.057(5) 10_556 ?
Cu1 N2 2.057(5) . ?
Cu1 N1 1.916(4) . ?
Cu1 N1 1.916(4) 10_556 ?
I2 Cu2 2.501(2) . ?
I3 Cu2 2.533(4) . ?
N2 C4 1.505(7) . ?
N2 C3 1.502(9) . ?
C2 C1 1.405(7) . ?
C2 C3 1.438(10) . ?
C2 N1 1.355(6) . ?
C5 C6 1.542(7) . ?
C5 C4 1.504(7) . ?
N1 N1 1.335(8) 11_655 ?
Cl1 O2 1.81(3) 10_556 ?
Cl1 O2 1.81(3) . ?
Cl1 O1 1.48(3) 3_556 ?
Cl1 O1 1.48(3) . ?
O2 O2 1.78(4) 2_655 ?

loop_
_smtbx_masks_void_nr
_smtbx_masks_void_average_x
_smtbx_masks_void_average_y
_smtbx_masks_void_average_z
_smtbx_masks_void_volume
_smtbx_masks_void_count_electrons
_smtbx_masks_void_content
1 0.000 0.000 -0.503 221.7 31.5 ?
2 0.500 0.500 -0.438 221.7 31.5 ?
